data_7033709
loop_
_publ_author_name
'Wang, Lili'
'Wang, Zhihua'
'Wang, Qiuyan'
'Duan, Zheng'
'Mathey, Fran\,cois'

_publ_section_title
;
 6-Methoxy-5-phosphaphenanthrene: a molecule with an unreactive P[double
 bond, length as m-dash]C double bond.
;
_journal_issue 8
_journal_name_full 'Dalton transactions (Cambridge, England : 2003)'
_journal_page_first 3717
_journal_page_last 3719
_journal_paper_doi 10.1039/c4dt03972f
_journal_volume 44
_journal_year 2015
_chemical_formula_moiety '2(C19 H11 O5.95 P W)'
_chemical_formula_sum 'C38 H22 O12 P2 W2'
_chemical_formula_weight 1100.20
_chemical_name_systematic
;
 ? 
;
_space_group_crystal_system triclinic
_space_group_IT_number 2
_space_group_name_Hall '-P 1'
_space_group_name_H-M_alt 'P -1'
_symmetry_space_group_name_Hall '-P 1'
_symmetry_space_group_name_H-M 'P -1'
_atom_sites_solution_hydrogens geom
_atom_sites_solution_primary heavy
_atom_sites_solution_secondary difmap
_audit_creation_date 2014-09-19
_audit_creation_method
;
Olex2 1.2
(compiled 2014.08.28 svn.r2986 for OlexSys, GUI svn.r4874)
;
_audit_update_record
;
2014-09-22 deposited with the CCDC.
2015-01-19 downloaded from the CCDC.
;
_cell_angle_alpha 63.056(6)
_cell_angle_beta 74.408(5)
_cell_angle_gamma 84.555(5)
_cell_formula_units_Z 2
_cell_length_a 11.5815(7)
_cell_length_b 13.2137(7)
_cell_length_c 14.4201(10)
_cell_measurement_reflns_used 3910
_cell_measurement_temperature 291(2)
_cell_measurement_theta_max 25.3030
_cell_measurement_theta_min 3.2620
_cell_volume 1893.9(2)
_computing_cell_refinement
;
CrysAlisPro, Agilent Technologies,
Version 1.171.37.34 (release 22-05-2014 CrysAlis171 .NET)
(compiled May 22 2014,16:03:01)
;
_computing_data_collection
;
CrysAlisPro, Agilent Technologies,
Version 1.171.37.34 (release 22-05-2014 CrysAlis171 .NET)
(compiled May 22 2014,16:03:01)
;
_computing_data_reduction
;
CrysAlisPro, Agilent Technologies,
Version 1.171.37.34 (release 22-05-2014 CrysAlis171 .NET)
(compiled May 22 2014,16:03:01)
;
_computing_molecular_graphics 'Olex2 (Dolomanov et al., 2009)'
_computing_publication_material 'Olex2 (Dolomanov et al., 2009)'
_computing_structure_refinement 'ShelXL (Sheldrick, 2008)'
_computing_structure_solution 'ShelXS (Sheldrick, 2008)'
_diffrn_ambient_temperature 291.15
_diffrn_detector 'CCD plate'
_diffrn_detector_area_resol_mean 16.2312
_diffrn_detector_type Eos
_diffrn_measured_fraction_theta_full 0.997
_diffrn_measured_fraction_theta_max 0.997
_diffrn_measurement_details
;
  1 omega  -20.00   25.00   1.0000   12.0000
omega____ theta____ kappa____ phi______ frames
    -      -17.2104  -99.0000  -60.0000 45

  2 omega  -48.00   46.00   1.0000   12.0000
omega____ theta____ kappa____ phi______ frames
    -       19.7885  -37.0000  -30.0000 94

  3 omega  -10.00   74.00   1.0000   12.0000
omega____ theta____ kappa____ phi______ frames
    -       19.7885   77.0000 -120.0000 84

  4 omega   48.00   85.00   1.0000   12.0000
omega____ theta____ kappa____ phi______ frames
    -       19.7885  178.0000    0.0000 37

  5 omega  -24.00   87.00   1.0000   12.0000
omega____ theta____ kappa____ phi______ frames
    -       19.7885   19.0000 -180.0000 111

  6 omega   21.00   62.00   1.0000   12.0000
omega____ theta____ kappa____ phi______ frames
    -       19.7885  -99.0000  120.0000 41

  7 omega  -53.00  -16.00   1.0000   12.0000
omega____ theta____ kappa____ phi______ frames
    -       19.7885    0.0000   60.0000 37
;
_diffrn_measurement_device 'four-circle diffractometer'
_diffrn_measurement_device_type 'Xcalibur, Eos, Gemini'
_diffrn_measurement_method '\w scans'
_diffrn_orient_matrix_UB_11 -0.0216523000
_diffrn_orient_matrix_UB_12 0.0255962000
_diffrn_orient_matrix_UB_13 0.0350398000
_diffrn_orient_matrix_UB_21 -0.0464838000
_diffrn_orient_matrix_UB_22 0.0248358000
_diffrn_orient_matrix_UB_23 -0.0261426000
_diffrn_orient_matrix_UB_31 -0.0376386000
_diffrn_orient_matrix_UB_32 -0.0485569000
_diffrn_orient_matrix_UB_33 0.0366402000
_diffrn_radiation_monochromator graphite
_diffrn_radiation_probe x-ray
_diffrn_radiation_type MoK\a
_diffrn_radiation_wavelength 0.71073
_diffrn_reflns_av_R_equivalents 0.0419
_diffrn_reflns_av_unetI/netI 0.0673
_diffrn_reflns_limit_h_max 14
_diffrn_reflns_limit_h_min -14
_diffrn_reflns_limit_k_max 16
_diffrn_reflns_limit_k_min -15
_diffrn_reflns_limit_l_max 18
_diffrn_reflns_limit_l_min -16
_diffrn_reflns_number 15675
_diffrn_reflns_theta_full 25.00
_diffrn_reflns_theta_max 26.37
_diffrn_reflns_theta_min 3.13
_diffrn_source 'Enhance (Mo) X-ray Source'
_exptl_absorpt_coefficient_mu 6.216
_exptl_absorpt_correction_T_max 1.00000
_exptl_absorpt_correction_T_min 0.36853
_exptl_absorpt_correction_type multi-scan
_exptl_absorpt_process_details
;
CrysAlisPro, Agilent Technologies,
Version 1.171.37.34 (release 22-05-2014 CrysAlis171 .NET)
(compiled May 22 2014,16:03:01)
Empirical absorption correction using spherical harmonics,
 implemented in SCALE3 ABSPACK scaling algorithm.
;
_exptl_crystal_density_diffrn 1.929
_exptl_crystal_density_method 'not measured'
_exptl_crystal_F_000 1048
_exptl_crystal_size_max 0.22
_exptl_crystal_size_mid 0.2
_exptl_crystal_size_min 0.2
_refine_diff_density_max 5.899
_refine_diff_density_min -1.676
_refine_diff_density_rms 0.233
_refine_ls_extinction_method none
_refine_ls_goodness_of_fit_ref 1.031
_refine_ls_hydrogen_treatment constr
_refine_ls_matrix_type full
_refine_ls_number_parameters 490
_refine_ls_number_reflns 7707
_refine_ls_number_restraints 0
_refine_ls_restrained_S_all 1.031
_refine_ls_R_factor_all 0.1055
_refine_ls_R_factor_gt 0.0741
_refine_ls_shift/su_max 0.001
_refine_ls_shift/su_mean 0.000
_refine_ls_structure_factor_coef Fsqd
_refine_ls_weighting_details 'calc w=1/[\s^2^(Fo^2^)+(0.1251P)^2^+0.0000P] where P=(Fo^2^+2Fc^2^)/3'
_refine_ls_weighting_scheme calc
_refine_ls_wR_factor_gt 0.1825
_refine_ls_wR_factor_ref 0.2109
_reflns_number_gt 5265
_reflns_number_total 7707
_reflns_threshold_expression >2sigma(I)
_cod_data_source_file c4dt03972f5.cif
_cod_data_source_block 201409183
_cod_depositor_comments 'Adding full bibliography for 7033709--7033710.cif.'
_cod_original_cell_volume 1893.91(19)
_cod_database_code 7033709
_chemical_oxdiff_formula C20H20O4P1W1
_reflns_odcompleteness_completeness 99.84
_reflns_odcompleteness_iscentric 1
_reflns_odcompleteness_theta 26.32
_olex2_refinement_description
;
1. Fixed Uiso
 At 1.2 times of:
  All C(H) groups
 At 1.5 times of:
  All C(H,H,H) groups
2.a Aromatic/amide H refined with riding coordinates:
 C6(H6), C7(H7), C8(H8), C9(H9), C13(H13), C14(H14), C15(H15), C16(H16),
 C6'(H6'), C7'(H7'), C8'(H8'), C9'(H9'), C13'(H13'), C14'(H14'), C15'(H15'),
 C16'(H16')
2.b Idealised Me refined as rotating group:
 C19(H19A,H19B,H19C), C19'(H19D,H19E,H19F)
;
_olex2_submission_special_instructions 'No special instructions were received'

loop_
_space_group_symop_id
_space_group_symop_operation_xyz
1 'x, y, z'
2 '-x, -y, -z'

loop_
_atom_site_label
_atom_site_type_symbol
_atom_site_fract_x
_atom_site_fract_y
_atom_site_fract_z
_atom_site_U_iso_or_equiv
_atom_site_adp_type
_atom_site_occupancy
_atom_site_calc_flag
_atom_site_disorder_assembly
_atom_site_disorder_group
_atom_site_refinement_flags_posn
W1 W 0.13764(4) 0.21287(4) 0.53572(4) 0.0584(2) Uani 1 d A . .
P1 P 0.3335(3) 0.3108(2) 0.4811(2) 0.0500(7) Uani 1 d . . .
O1 O 0.0696(11) 0.4240(10) 0.3385(9) 0.107(4) Uani 1 d . . .
O2 O 0.0276(15) 0.3258(12) 0.6924(11) 0.137(6) Uani 1 d . . .
O3 O -0.1133(11) 0.0982(11) 0.5878(13) 0.138(6) Uani 1 d . . .
O4 O 0.1968(12) -0.0072(10) 0.7313(12) 0.131(8) Uani 0.95(4) d A 1 .
O5 O 0.2599(13) 0.1071(13) 0.3738(13) 0.136(6) Uani 1 d A . .
O6 O 0.4762(8) 0.1438(7) 0.4848(8) 0.068(2) Uani 1 d . . .
C1 C 0.0934(12) 0.3482(12) 0.4109(13) 0.073(4) Uani 1 d . . .
C2 C 0.0635(14) 0.2828(13) 0.6392(12) 0.077(4) Uani 1 d . . .
C3 C -0.0217(17) 0.1385(13) 0.5677(14) 0.096(5) Uani 1 d . . .
C4 C 0.1774(14) 0.0718(13) 0.6625(15) 0.096(6) Uani 1 d . . .
C5 C 0.2159(14) 0.1421(14) 0.4343(17) 0.092(5) Uani 1 d . . .
C6 C 0.4833(15) 0.6291(11) 0.3452(10) 0.072(4) Uani 1 d . . .
H6 H 0.5580 0.6665 0.3138 0.087 Uiso 1 calc . . R
C7 C 0.3834(16) 0.6903(11) 0.3586(11) 0.077(4) Uani 1 d . . .
H7 H 0.3914 0.7685 0.3324 0.093 Uiso 1 calc . . R
C8 C 0.2697(16) 0.6377(11) 0.4109(12) 0.086(5) Uani 1 d . . .
H8 H 0.2025 0.6794 0.4218 0.103 Uiso 1 calc . . R
C9 C 0.2597(13) 0.5212(10) 0.4461(11) 0.067(3) Uani 1 d . . .
H9 H 0.1844 0.4852 0.4791 0.080 Uiso 1 calc . . R
C10 C 0.3605(11) 0.4570(9) 0.4331(9) 0.051(3) Uani 1 d . . .
C11 C 0.4772(10) 0.5109(8) 0.3772(9) 0.046(2) Uani 1 d . . .
C12 C 0.5839(11) 0.4456(11) 0.3668(9) 0.056(3) Uani 1 d . . .
C13 C 0.6959(13) 0.5057(14) 0.3133(10) 0.077(4) Uani 1 d . . .
H13 H 0.7002 0.5842 0.2861 0.093 Uiso 1 calc . . R
C14 C 0.7981(14) 0.4456(18) 0.3024(12) 0.091(5) Uani 1 d . . .
H14 H 0.8720 0.4842 0.2733 0.110 Uiso 1 calc . . R
C15 C 0.7959(12) 0.3325(15) 0.3322(12) 0.079(4) Uani 1 d . . .
H15 H 0.8664 0.2965 0.3173 0.095 Uiso 1 calc . . R
C16 C 0.6893(12) 0.2716(13) 0.3845(10) 0.071(4) Uani 1 d . . .
H16 H 0.6886 0.1934 0.4081 0.086 Uiso 1 calc . . R
C17 C 0.5806(11) 0.3260(11) 0.4029(9) 0.056(3) Uani 1 d . . .
C18 C 0.4731(11) 0.2610(9) 0.4545(8) 0.050(3) Uani 1 d . . .
C19 C 0.4989(16) 0.0754(11) 0.5901(12) 0.088(5) Uani 1 d . . .
H19A H 0.4464 0.0970 0.6417 0.133 Uiso 1 calc . . GR
H19B H 0.5807 0.0873 0.5866 0.133 Uiso 1 calc . . GR
H19C H 0.4845 -0.0034 0.6114 0.133 Uiso 1 calc . . GR
W1' W 0.80806(4) 0.86576(4) -0.05383(4) 0.05371(19) Uani 1 d . . .
P1' P 0.6818(3) 0.6932(2) 0.0153(2) 0.0494(7) Uani 1 d . . .
O1' O 0.9958(12) 0.7088(9) 0.0712(11) 0.115(4) Uani 1 d . . .
O2' O 0.9640(12) 0.8437(10) -0.2606(10) 0.112(4) Uani 1 d . . .
O3' O 0.9666(13) 1.0786(10) -0.1208(11) 0.120(5) Uani 1 d . . .
O4' O 0.6298(11) 1.0167(10) -0.1955(10) 0.109(4) Uani 1 d . . .
O5' O 0.6667(14) 0.9001(12) 0.1498(10) 0.128(5) Uani 1 d . . .
O6' O 0.8502(7) 0.5484(7) 0.0111(7) 0.061(2) Uani 1 d . . .
C1' C 0.9299(16) 0.7685(11) 0.0241(14) 0.083(4) Uani 1 d . . .
C2' C 0.9076(13) 0.8503(12) -0.1890(12) 0.072(4) Uani 1 d . . .
C3' C 0.9110(14) 1.0027(11) -0.0967(11) 0.070(4) Uani 1 d . . .
C4' C 0.6948(15) 0.9623(12) -0.1454(12) 0.076(4) Uani 1 d . . .
C5' C 0.7149(14) 0.8872(13) 0.0791(12) 0.077(4) Uani 1 d . . .
C6' C 0.3396(13) 0.5712(13) 0.1566(10) 0.069(4) Uani 1 d . . .
H6' H 0.2964 0.5025 0.1908 0.083 Uiso 1 calc . . R
C7' C 0.2792(13) 0.6635(15) 0.1473(12) 0.082(5) Uani 1 d . . .
H7' H 0.1965 0.6576 0.1751 0.099 Uiso 1 calc . . R
C8' C 0.3375(14) 0.7706(14) 0.0962(13) 0.087(5) Uani 1 d . . .
H8' H 0.2950 0.8357 0.0902 0.105 Uiso 1 calc . . R
C9' C 0.4595(12) 0.7756(11) 0.0553(11) 0.067(3) Uani 1 d . . .
H9' H 0.5001 0.8458 0.0193 0.081 Uiso 1 calc . . R
C10' C 0.5248(10) 0.6765(10) 0.0668(9) 0.051(3) Uani 1 d . . .
C11' C 0.4644(9) 0.5689(9) 0.1186(7) 0.040(2) Uani 1 d . . .
C12' C 0.5252(12) 0.4659(11) 0.1268(9) 0.058(3) Uani 1 d . . .
C13' C 0.4593(13) 0.3601(11) 0.1770(9) 0.068(4) Uani 1 d . . .
H13' H 0.3766 0.3587 0.2036 0.082 Uiso 1 calc . . R
C14' C 0.5140(18) 0.2631(12) 0.1866(11) 0.083(5) Uani 1 d . . .
H14' H 0.4673 0.1972 0.2156 0.100 Uiso 1 calc . . R
C15' C 0.6398(18) 0.2571(11) 0.1543(12) 0.083(5) Uani 1 d . . .
H15' H 0.6764 0.1884 0.1645 0.099 Uiso 1 calc . . R
C16' C 0.7053(14) 0.3558(11) 0.1078(10) 0.071(4) Uani 1 d . . .
H16' H 0.7883 0.3542 0.0855 0.085 Uiso 1 calc . . R
C17' C 0.6515(12) 0.4595(9) 0.0925(9) 0.056(3) Uani 1 d . . .
C18' C 0.7294(10) 0.5591(10) 0.0404(8) 0.052(3) Uani 1 d . . .
C19' C 0.8961(13) 0.5561(13) -0.0956(11) 0.079(4) Uani 1 d . . .
H19D H 0.8742 0.4880 -0.0958 0.119 Uiso 1 calc . . GR
H19E H 0.9819 0.5653 -0.1162 0.119 Uiso 1 calc . . GR
H19F H 0.8627 0.6203 -0.1456 0.119 Uiso 1 calc . . GR

loop_
_atom_site_aniso_label
_atom_site_aniso_U_11
_atom_site_aniso_U_22
_atom_site_aniso_U_33
_atom_site_aniso_U_23
_atom_site_aniso_U_13
_atom_site_aniso_U_12
W1 0.0409(3) 0.0478(3) 0.0753(4) -0.0205(2) -0.0101(2) 0.0016(2)
P1 0.0423(16) 0.0443(15) 0.0607(17) -0.0217(13) -0.0136(13) 0.0056(12)
O1 0.096(9) 0.099(8) 0.099(8) -0.003(6) -0.058(7) 0.002(7)
O2 0.144(14) 0.117(10) 0.122(10) -0.062(9) 0.032(9) -0.007(9)
O3 0.063(8) 0.096(8) 0.205(14) -0.015(9) -0.036(8) -0.039(7)
O4 0.098(11) 0.070(9) 0.161(14) 0.010(8) -0.045(9) 0.005(7)
O5 0.097(10) 0.195(15) 0.203(15) -0.166(14) -0.036(10) 0.015(9)
O6 0.072(6) 0.058(5) 0.097(6) -0.050(5) -0.037(5) 0.023(4)
C1 0.049(8) 0.063(8) 0.097(10) -0.028(8) -0.014(7) -0.012(6)
C2 0.065(9) 0.077(9) 0.079(9) -0.037(8) 0.001(7) 0.009(7)
C3 0.079(12) 0.067(9) 0.116(13) -0.025(9) -0.016(10) 0.006(8)
C4 0.057(9) 0.054(9) 0.133(14) -0.011(9) -0.011(9) -0.003(7)
C5 0.052(9) 0.093(11) 0.167(17) -0.087(12) -0.030(10) 0.005(8)
C6 0.084(11) 0.063(8) 0.065(8) -0.020(6) -0.021(7) -0.013(8)
C7 0.112(13) 0.038(7) 0.080(9) -0.017(6) -0.035(9) -0.007(7)
C8 0.100(13) 0.052(8) 0.105(11) -0.030(8) -0.041(10) 0.019(8)
C9 0.066(9) 0.052(7) 0.086(9) -0.030(6) -0.034(7) 0.020(6)
C10 0.054(7) 0.052(6) 0.050(6) -0.022(5) -0.020(5) -0.002(5)
C11 0.041(6) 0.039(5) 0.058(6) -0.018(5) -0.016(5) -0.008(4)
C12 0.045(7) 0.078(8) 0.042(6) -0.021(6) -0.012(5) -0.014(6)
C13 0.061(9) 0.102(11) 0.057(7) -0.023(7) -0.012(6) -0.020(8)
C14 0.048(9) 0.147(16) 0.079(10) -0.052(10) -0.008(7) -0.009(10)
C15 0.041(8) 0.123(13) 0.088(10) -0.063(10) -0.014(7) 0.024(8)
C16 0.051(8) 0.093(10) 0.073(8) -0.048(7) -0.007(6) 0.019(7)
C17 0.045(7) 0.086(9) 0.047(6) -0.038(6) -0.008(5) -0.002(6)
C18 0.051(7) 0.052(6) 0.043(6) -0.018(5) -0.016(5) 0.014(5)
C19 0.112(13) 0.064(9) 0.099(11) -0.035(8) -0.053(10) 0.033(8)
W1' 0.0498(3) 0.0460(3) 0.0603(3) -0.0216(2) -0.0110(2) 0.0040(2)
P1' 0.0429(16) 0.0465(15) 0.0557(16) -0.0213(13) -0.0125(13) 0.0063(12)
O1' 0.115(10) 0.080(7) 0.178(12) -0.052(8) -0.100(9) 0.030(7)
O2' 0.108(10) 0.103(9) 0.102(8) -0.051(7) 0.017(8) 0.006(7)
O3' 0.129(11) 0.081(8) 0.155(11) -0.056(8) -0.022(9) -0.039(8)
O4' 0.106(9) 0.089(7) 0.114(8) -0.018(6) -0.063(8) 0.037(7)
O5' 0.150(14) 0.146(12) 0.090(8) -0.071(9) -0.002(9) -0.005(10)
O6' 0.044(5) 0.071(5) 0.079(5) -0.042(4) -0.025(4) 0.023(4)
C1' 0.093(12) 0.049(7) 0.126(13) -0.044(8) -0.052(10) 0.015(7)
C2' 0.062(9) 0.071(9) 0.068(8) -0.029(7) 0.005(7) 0.001(7)
C3' 0.081(10) 0.061(8) 0.073(8) -0.035(7) -0.018(7) -0.002(7)
C4' 0.082(11) 0.062(8) 0.079(9) -0.029(7) -0.019(8) 0.010(7)
C5' 0.073(10) 0.091(10) 0.059(8) -0.033(8) -0.001(7) -0.008(8)
C6' 0.057(8) 0.084(10) 0.065(8) -0.037(7) -0.002(6) -0.014(7)
C7' 0.040(7) 0.124(13) 0.095(11) -0.071(10) 0.008(7) -0.007(8)
C8' 0.068(10) 0.102(12) 0.109(12) -0.065(10) -0.025(9) 0.035(9)
C9' 0.047(7) 0.067(8) 0.085(9) -0.033(7) -0.019(6) 0.019(6)
C10' 0.041(6) 0.057(7) 0.054(6) -0.028(5) -0.006(5) 0.006(5)
C11' 0.038(6) 0.048(6) 0.034(5) -0.021(4) 0.001(4) -0.009(4)
C12' 0.061(8) 0.074(8) 0.042(6) -0.025(6) -0.018(6) -0.008(6)
C13' 0.080(10) 0.062(8) 0.047(6) -0.007(6) -0.012(6) -0.031(7)
C14' 0.127(15) 0.052(8) 0.076(9) -0.018(7) -0.044(10) -0.022(8)
C15' 0.129(15) 0.047(8) 0.081(9) -0.024(7) -0.051(10) 0.015(8)
C16' 0.097(11) 0.060(8) 0.068(8) -0.032(6) -0.041(8) 0.026(7)
C17' 0.072(9) 0.045(6) 0.044(6) -0.008(5) -0.022(6) -0.002(6)
C18' 0.043(6) 0.065(7) 0.043(6) -0.019(5) -0.016(5) 0.014(5)
C19' 0.063(9) 0.096(10) 0.081(9) -0.053(8) -0.002(7) 0.013(7)

loop_
_atom_type_symbol
_atom_type_description
_atom_type_scat_dispersion_real
_atom_type_scat_dispersion_imag
_atom_type_scat_source
C C 0.0033 0.0016 'International Tables Vol C Tables 4.2.6.8 and 6.1.1.4'
H H 0.0000 0.0000 'International Tables Vol C Tables 4.2.6.8 and 6.1.1.4'
O O 0.0106 0.0060 'International Tables Vol C Tables 4.2.6.8 and 6.1.1.4'
P P 0.1023 0.0942 'International Tables Vol C Tables 4.2.6.8 and 6.1.1.4'
W W -0.8490 6.8722 'International Tables Vol C Tables 4.2.6.8 and 6.1.1.4'

loop_
_geom_angle_atom_site_label_1
_geom_angle_atom_site_label_2
_geom_angle_atom_site_label_3
_geom_angle
C1 W1 P1 87.6(4)
C1 W1 C2 91.7(6)
C1 W1 C4 177.8(6)
C1 W1 C5 89.5(7)
C2 W1 P1 92.2(5)
C2 W1 C4 89.0(7)
C3 W1 P1 175.4(5)
C3 W1 C1 88.6(6)
C3 W1 C2 90.5(7)
C3 W1 C4 89.2(6)
C3 W1 C5 90.8(7)
C4 W1 P1 94.5(4)
C5 W1 P1 86.6(4)
C5 W1 C2 178.3(6)
C5 W1 C4 89.9(8)
C10 P1 W1 127.1(4)
C18 P1 W1 128.4(4)
C18 P1 C10 103.2(6)
C18 O6 C19 114.1(9)
O1 C1 W1 178.6(15)
O2 C2 W1 176.1(14)
O3 C3 W1 177.7(18)
O4 C4 W1 177.8(17)
O5 C5 W1 177.0(18)
C7 C6 H6 118.8
C7 C6 C11 122.4(13)
C11 C6 H6 118.8
C6 C7 H7 119.3
C6 C7 C8 121.3(12)
C8 C7 H7 119.3
C7 C8 H8 120.9
C9 C8 C7 118.1(14)
C9 C8 H8 120.9
C8 C9 H9 119.3
C8 C9 C10 121.5(13)
C10 C9 H9 119.3
C9 C10 P1 116.2(9)
C9 C10 C11 120.7(11)
C11 C10 P1 123.0(9)
C6 C11 C10 115.7(11)
C6 C11 C12 122.1(11)
C10 C11 C12 121.7(10)
C13 C12 C11 117.8(12)
C13 C12 C17 118.8(13)
C17 C12 C11 123.3(10)
C12 C13 H13 120.6
C14 C13 C12 118.8(15)
C14 C13 H13 120.6
C13 C14 H14 118.5
C15 C14 C13 122.9(14)
C15 C14 H14 118.5
C14 C15 H15 120.1
C14 C15 C16 119.7(14)
C16 C15 H15 120.1
C15 C16 H16 119.6
C15 C16 C17 120.8(14)
C17 C16 H16 119.6
C16 C17 C12 118.7(12)
C18 C17 C12 122.2(11)
C18 C17 C16 119.1(12)
O6 C18 P1 114.6(8)
C17 C18 P1 126.2(9)
C17 C18 O6 119.1(10)
O6 C19 H19A 109.5
O6 C19 H19B 109.5
O6 C19 H19C 109.5
H19A C19 H19B 109.5
H19A C19 H19C 109.5
H19B C19 H19C 109.5
C1' W1' P1' 89.4(4)
C1' W1' C2' 87.6(7)
C1' W1' C4' 174.4(6)
C1' W1' C5' 91.8(7)
C2' W1' P1' 94.4(4)
C3' W1' P1' 174.9(4)
C3' W1' C1' 87.7(6)
C3' W1' C2' 89.6(5)
C3' W1' C4' 92.3(6)
C3' W1' C5' 87.6(6)
C4' W1' P1' 91.0(4)
C4' W1' C2' 86.8(6)
C4' W1' C5' 93.7(6)
C5' W1' P1' 88.4(4)
C5' W1' C2' 177.2(5)
C10' P1' W1' 127.9(4)
C18' P1' W1' 127.2(4)
C18' P1' C10' 104.3(6)
C18' O6' C19' 114.8(10)
O1' C1' W1' 176.9(14)
O2' C2' W1' 177.5(15)
O3' C3' W1' 179.2(16)
O4' C4' W1' 178.9(14)
O5' C5' W1' 178.6(16)
C7' C6' H6' 117.6
C7' C6' C11' 124.7(13)
C11' C6' H6' 117.6
C6' C7' H7' 119.4
C6' C7' C8' 121.2(13)
C8' C7' H7' 119.4
C7' C8' H8' 121.3
C9' C8' C7' 117.5(13)
C9' C8' H8' 121.3
C8' C9' H9' 119.3
C8' C9' C10' 121.4(13)
C10' C9' H9' 119.3
C9' C10' P1' 117.2(9)
C9' C10' C11' 120.3(11)
C11' C10' P1' 122.5(8)
C6' C11' C10' 114.8(10)
C6' C11' C12' 122.3(10)
C10' C11' C12' 122.8(10)
C13' C12' C11' 120.5(12)
C17' C12' C11' 124.0(11)
C17' C12' C13' 115.4(12)
C12' C13' H13' 119.2
C14' C13' C12' 121.6(14)
C14' C13' H13' 119.2
C13' C14' H14' 118.7
C13' C14' C15' 122.6(13)
C15' C14' H14' 118.7
C14' C15' H15' 121.4
C16' C15' C14' 117.3(13)
C16' C15' H15' 121.4
C15' C16' H16' 119.0
C15' C16' C17' 122.0(15)
C17' C16' H16' 119.0
C12' C17' C18' 121.6(11)
C16' C17' C12' 121.1(12)
C16' C17' C18' 117.3(13)
O6' C18' P1' 115.9(9)
O6' C18' C17' 119.5(10)
C17' C18' P1' 124.5(9)
O6' C19' H19D 109.5
O6' C19' H19E 109.5
O6' C19' H19F 109.5
H19D C19' H19E 109.5
H19D C19' H19F 109.5
H19E C19' H19F 109.5

loop_
_geom_bond_atom_site_label_1
_geom_bond_atom_site_label_2
_geom_bond_distance
W1 P1 2.472(3)
W1 C1 2.026(16)
W1 C2 2.056(16)
W1 C3 2.015(19)
W1 C4 2.057(18)
W1 C5 2.050(18)
P1 C10 1.760(11)
P1 C18 1.700(11)
O1 C1 1.150(16)
O2 C2 1.124(17)
O3 C3 1.137(19)
O4 C4 1.123(19)
O5 C5 1.147(19)
O6 C18 1.405(13)
O6 C19 1.455(16)
C6 H6 0.9300
C6 C7 1.37(2)
C6 C11 1.417(16)
C7 H7 0.9300
C7 C8 1.40(2)
C8 H8 0.9300
C8 C9 1.390(17)
C9 H9 0.9300
C9 C10 1.398(16)
C10 C11 1.435(15)
C11 C12 1.452(17)
C12 C13 1.418(17)
C12 C17 1.423(17)
C13 H13 0.9300
C13 C14 1.37(2)
C14 H14 0.9300
C14 C15 1.35(2)
C15 H15 0.9300
C15 C16 1.371(19)
C16 H16 0.9300
C16 C17 1.412(17)
C17 C18 1.402(16)
C19 H19A 0.9600
C19 H19B 0.9600
C19 H19C 0.9600
W1' P1' 2.473(3)
W1' C1' 2.026(16)
W1' C2' 2.068(14)
W1' C3' 2.019(14)
W1' C4' 2.045(17)
W1' C5' 2.059(15)
P1' C10' 1.764(12)
P1' C18' 1.708(12)
O1' C1' 1.160(18)
O2' C2' 1.099(15)
O3' C3' 1.107(15)
O4' C4' 1.150(18)
O5' C5' 1.103(16)
O6' C18' 1.362(13)
O6' C19' 1.445(15)
C6' H6' 0.9300
C6' C7' 1.32(2)
C6' C11' 1.404(17)
C7' H7' 0.9300
C7' C8' 1.40(2)
C8' H8' 0.9300
C8' C9' 1.371(19)
C9' H9' 0.9300
C9' C10' 1.414(16)
C10' C11' 1.418(15)
C11' C12' 1.442(16)
C12' C13' 1.431(16)
C12' C17' 1.421(18)
C13' H13' 0.9300
C13' C14' 1.34(2)
C14' H14' 0.9300
C14' C15' 1.41(2)
C15' H15' 0.9300
C15' C16' 1.359(19)
C16' H16' 0.9300
C16' C17' 1.398(17)
C17' C18' 1.440(16)
C19' H19D 0.9600
C19' H19E 0.9600
C19' H19F 0.9600
